data_7201148
loop_
_publ_author_name
'Peuronen, Anssi'
'Lahtinen, Manu'
'Valkonen, Jussi'

_publ_section_title
;
 The conformational polymorphism and weak interactions in solid state
 structures of ten new monomeric and dimeric substituted
 dibenzyldimethylammonium chloridopalladate salts
;
_journal_issue 11
_journal_name_full CrystEngComm
_journal_page_first 2344
_journal_paper_doi 10.1039/b905421a
_journal_volume 11
_journal_year 2009
_chemical_formula_moiety '2(C18 H24 N), Cl4 Pd'
_chemical_formula_sum 'C36 H48 Cl4 N2 Pd'
_chemical_formula_weight 756.96
_chemical_name_systematic
;
?
;
_space_group_IT_number 2
_symmetry_cell_setting triclinic
_symmetry_space_group_name_Hall '-P 1'
_symmetry_space_group_name_H-M 'P -1'
_atom_sites_solution_hydrogens geom
_atom_sites_solution_primary direct
_atom_sites_solution_secondary difmap
_audit_creation_method SHELXL-97
_cell_angle_alpha 107.25(3)
_cell_angle_beta 105.75(3)
_cell_angle_gamma 103.75(3)
_cell_formula_units_Z 1
_cell_length_a 8.2770(17)
_cell_length_b 10.612(2)
_cell_length_c 11.527(2)
_cell_measurement_temperature 153(2)
_cell_volume 873.1(5)
_computing_cell_refinement DENZO-SMN
_computing_data_collection Collect
_computing_data_reduction DENZO-SMN
_computing_molecular_graphics 'Diamond 3.0'
_computing_structure_refinement 'SHELXL-97 (Sheldrick, 1997)'
_computing_structure_solution SHELXS-97
_diffrn_ambient_temperature 153(2)
_diffrn_measured_fraction_theta_full 0.997
_diffrn_measured_fraction_theta_max 0.997
_diffrn_measurement_device_type 'Kappa APEX II'
_diffrn_radiation_monochromator graphite
_diffrn_radiation_source 'fine-focus sealed tube'
_diffrn_radiation_type MoK\a
_diffrn_radiation_wavelength 0.71073
_diffrn_reflns_av_R_equivalents 0.0331
_diffrn_reflns_av_sigmaI/netI 0.0422
_diffrn_reflns_limit_h_max 11
_diffrn_reflns_limit_h_min -11
_diffrn_reflns_limit_k_max 14
_diffrn_reflns_limit_k_min -14
_diffrn_reflns_limit_l_max 15
_diffrn_reflns_limit_l_min -15
_diffrn_reflns_number 13580
_diffrn_reflns_theta_full 28.72
_diffrn_reflns_theta_max 28.72
_diffrn_reflns_theta_min 1.99
_exptl_absorpt_coefficient_mu 0.865
_exptl_absorpt_correction_T_max 0.9033
_exptl_absorpt_correction_T_min 0.8598
_exptl_absorpt_correction_type multi-scan
_exptl_absorpt_process_details 'Denzo (Z. Otwinowski, 2003)'
_exptl_crystal_colour Orange
_exptl_crystal_density_diffrn 1.440
_exptl_crystal_density_method 'not measured'
_exptl_crystal_description Block
_exptl_crystal_F_000 392
_exptl_crystal_size_max 0.18
_exptl_crystal_size_mid 0.14
_exptl_crystal_size_min 0.12
_refine_diff_density_max 0.323
_refine_diff_density_min -0.516
_refine_diff_density_rms 0.067
_refine_ls_extinction_method none
_refine_ls_goodness_of_fit_ref 1.016
_refine_ls_hydrogen_treatment constr
_refine_ls_matrix_type full
_refine_ls_number_parameters 243
_refine_ls_number_reflns 4511
_refine_ls_number_restraints 0
_refine_ls_restrained_S_all 1.016
_refine_ls_R_factor_all 0.0379
_refine_ls_R_factor_gt 0.0323
_refine_ls_shift/su_max 0.000
_refine_ls_shift/su_mean 0.000
_refine_ls_structure_factor_coef Fsqd
_refine_ls_weighting_details 'calc w=1/[\s^2^(Fo^2^)+(0.0200P)^2^+0.5521P] where P=(Fo^2^+2Fc^2^)/3'
_refine_ls_weighting_scheme calc
_refine_ls_wR_factor_gt 0.0695
_refine_ls_wR_factor_ref 0.0719
_reflns_number_gt 4042
_reflns_number_total 4511
_reflns_threshold_expression >2sigma(I)
_cod_data_source_file b905421a.txt
_cod_data_source_block 2
_cod_original_cell_volume 873.1(3)
_cod_database_code 7201148

loop_
_symmetry_equiv_pos_as_xyz
'x, y, z'
'-x, -y, -z'

loop_
_atom_site_label
_atom_site_type_symbol
_atom_site_fract_x
_atom_site_fract_y
_atom_site_fract_z
_atom_site_U_iso_or_equiv
_atom_site_adp_type
_atom_site_occupancy
_atom_site_symmetry_multiplicity
_atom_site_calc_flag
_atom_site_refinement_flags
_atom_site_disorder_assembly
_atom_site_disorder_group
Pd1 Pd 0.0000 0.5000 0.0000 0.02577(7) Uani 1 2 d S . .
Cl2 Cl 0.00368(7) 0.44485(6) 0.18000(5) 0.03519(13) Uani 1 1 d . . .
Cl1 Cl 0.16368(8) 0.35675(6) -0.04777(6) 0.03823(13) Uani 1 1 d . . .
N1 N -0.4325(2) 0.39349(16) 0.26967(15) 0.0214(3) Uani 1 1 d . B .
C11 C -0.5976(3) 0.3645(2) 0.3019(2) 0.0277(4) Uani 1 1 d . . .
H11A H -0.6190 0.2775 0.3181 0.042 Uiso 1 1 calc R . .
H11B H -0.7003 0.3542 0.2286 0.042 Uiso 1 1 calc R . .
H11C H -0.5815 0.4428 0.3803 0.042 Uiso 1 1 calc R . .
C12 C -0.2772(3) 0.4095(2) 0.38164(19) 0.0252(4) Uani 1 1 d . . .
H12A H -0.2576 0.4910 0.4585 0.038 Uiso 1 1 calc R . .
H12B H -0.1700 0.4234 0.3592 0.038 Uiso 1 1 calc R . .
H12C H -0.3015 0.3245 0.4010 0.038 Uiso 1 1 calc R . .
C21 C -0.3980(3) 0.52675(19) 0.2390(2) 0.0253(4) Uani 1 1 d . . .
H21A H -0.2897 0.5413 0.2164 0.030 Uiso 1 1 calc R . .
H21B H -0.5000 0.5113 0.1611 0.030 Uiso 1 1 calc R . .
C22 C -0.3730(3) 0.6586(2) 0.3487(2) 0.0246(4) Uani 1 1 d . . .
C28 C -0.0327(3) 0.7430(2) 0.4164(3) 0.0403(5) Uani 1 1 d . . .
H28A H -0.0153 0.6612 0.4337 0.060 Uiso 1 1 calc R . .
H28B H 0.0685 0.8280 0.4785 0.060 Uiso 1 1 calc R . .
H28C H -0.0404 0.7304 0.3271 0.060 Uiso 1 1 calc R . .
C23 C -0.5256(3) 0.6865(2) 0.3623(2) 0.0337(5) Uani 1 1 d . . .
H23 H -0.6407 0.6215 0.3037 0.040 Uiso 1 1 calc R . .
C26 C -0.1939(3) 0.8780(2) 0.5294(2) 0.0372(5) Uani 1 1 d . . .
H26 H -0.0797 0.9452 0.5874 0.045 Uiso 1 1 calc R . .
C27 C -0.2037(3) 0.7575(2) 0.4317(2) 0.0291(4) Uani 1 1 d . . .
C25 C -0.3452(4) 0.9020(3) 0.5439(2) 0.0419(6) Uani 1 1 d . . .
H25 H -0.3346 0.9840 0.6121 0.050 Uiso 1 1 calc R . .
C24 C -0.5116(4) 0.8067(3) 0.4593(3) 0.0406(6) Uani 1 1 d . . .
H24 H -0.6164 0.8236 0.4677 0.049 Uiso 1 1 calc R . .
C31 C -0.4579(3) 0.27278(19) 0.14544(19) 0.0250(4) Uani 1 1 d . . .
H31A H -0.5670 0.2607 0.0746 0.030 Uiso 1 1 calc R A 1
H31B H -0.3551 0.3004 0.1189 0.030 Uiso 1 1 calc R A 1
C32A C -0.4743(6) 0.1328(4) 0.1573(6) 0.0267(17) Uani 0.50 1 d PG B 1
C37A C -0.6351(6) 0.0298(4) 0.1287(5) 0.0366(14) Uani 0.50 1 d PG B 1
C36A C -0.6363(7) -0.0991(4) 0.1352(5) 0.0481(18) Uani 0.50 1 d PG B 1
H36A H -0.7462 -0.1695 0.1156 0.058 Uiso 0.50 1 calc PR B 1
C35A C -0.4768(7) -0.1250(4) 0.1704(5) 0.054(2) Uani 0.50 1 d PG B 1
H35A H -0.4776 -0.2131 0.1749 0.065 Uiso 0.50 1 calc PR B 1
C34A C -0.3160(7) -0.0219(4) 0.1991(4) 0.0551(16) Uani 0.50 1 d PG B 1
H34A H -0.2069 -0.0396 0.2231 0.066 Uiso 0.50 1 calc PR B 1
C33A C -0.3147(6) 0.1070(4) 0.1925(5) 0.0356(13) Uani 0.50 1 d PG B 1
H33A H -0.2048 0.1774 0.2121 0.043 Uiso 0.50 1 calc PR B 1
C38A C -0.8168(7) 0.0444(6) 0.0800(6) 0.0585(16) Uani 0.50 1 d P B 1
H38A H -0.8501 0.0838 0.1546 0.088 Uiso 0.50 1 calc PR B 1
H38B H -0.9064 -0.0482 0.0215 0.088 Uiso 0.50 1 calc PR B 1
H38C H -0.8112 0.1072 0.0326 0.088 Uiso 0.50 1 calc PR B 1
C32B C -0.5075(6) 0.1269(4) 0.1488(6) 0.0309(18) Uani 0.50 1 d PG B 2
C33B C -0.6905(6) 0.0539(4) 0.1066(5) 0.0371(14) Uani 0.50 1 d PG B 2
H33B H -0.7745 0.0970 0.0805 0.045 Uiso 0.50 1 calc PR B 2
C34B C -0.7500(6) -0.0824(4) 0.1029(4) 0.0496(14) Uani 0.50 1 d PG B 2
H34B H -0.8745 -0.1321 0.0743 0.059 Uiso 0.50 1 calc PR B 2
C35B C -0.6265(7) -0.1458(4) 0.1413(5) 0.0528(19) Uani 0.50 1 d PG B 2
H35B H -0.6669 -0.2385 0.1388 0.063 Uiso 0.50 1 calc PR B 2
C36B C -0.4434(7) -0.0728(4) 0.1835(5) 0.0479(18) Uani 0.50 1 d PG B 2
H36B H -0.3594 -0.1159 0.2096 0.058 Uiso 0.50 1 calc PR B 2
C37B C -0.3839(6) 0.0636(4) 0.1872(5) 0.0341(13) Uani 0.50 1 d PG B 2
C38B C -0.1882(8) 0.1293(5) 0.2240(5) 0.0438(12) Uani 0.50 1 d P B 2
H38D H -0.1330 0.1865 0.3180 0.066 Uiso 0.50 1 calc PR B 2
H38E H -0.1664 0.1892 0.1755 0.066 Uiso 0.50 1 calc PR B 2
H38F H -0.1362 0.0556 0.2029 0.066 Uiso 0.50 1 calc PR B 2

loop_
_atom_site_aniso_label
_atom_site_aniso_U_11
_atom_site_aniso_U_22
_atom_site_aniso_U_33
_atom_site_aniso_U_23
_atom_site_aniso_U_13
_atom_site_aniso_U_12
Pd1 0.01784(10) 0.03648(13) 0.02752(12) 0.01520(10) 0.01039(9) 0.01117(8)
Cl2 0.0303(3) 0.0544(3) 0.0367(3) 0.0266(3) 0.0192(2) 0.0223(2)
Cl1 0.0384(3) 0.0568(4) 0.0402(3) 0.0274(3) 0.0231(3) 0.0308(3)
N1 0.0219(7) 0.0226(8) 0.0231(8) 0.0123(7) 0.0091(6) 0.0080(6)
C11 0.0255(10) 0.0279(10) 0.0381(12) 0.0176(9) 0.0174(9) 0.0106(8)
C12 0.0262(9) 0.0271(10) 0.0225(9) 0.0098(8) 0.0073(8) 0.0110(8)
C21 0.0294(10) 0.0235(9) 0.0266(10) 0.0150(8) 0.0107(8) 0.0082(8)
C22 0.0290(10) 0.0250(9) 0.0302(10) 0.0179(8) 0.0151(8) 0.0130(8)
C28 0.0264(11) 0.0288(11) 0.0543(15) 0.0073(11) 0.0111(11) 0.0055(9)
C23 0.0343(11) 0.0331(11) 0.0519(14) 0.0290(11) 0.0232(11) 0.0182(9)
C26 0.0502(14) 0.0273(11) 0.0335(12) 0.0123(9) 0.0117(11) 0.0160(10)
C27 0.0346(11) 0.0252(10) 0.0328(11) 0.0143(9) 0.0142(9) 0.0134(8)
C25 0.0776(19) 0.0352(12) 0.0406(13) 0.0242(11) 0.0371(14) 0.0366(13)
C24 0.0552(15) 0.0438(13) 0.0633(17) 0.0402(13) 0.0435(14) 0.0363(12)
C31 0.0275(10) 0.0249(10) 0.0230(9) 0.0099(8) 0.0090(8) 0.0091(8)
C32A 0.034(3) 0.019(3) 0.017(3) 0.005(3) 0.004(2) -0.001(2)
C37A 0.056(4) 0.028(3) 0.028(3) 0.011(2) 0.021(3) 0.010(3)
C36A 0.091(6) 0.022(3) 0.034(3) 0.010(2) 0.034(4) 0.014(3)
C35A 0.114(7) 0.020(3) 0.022(3) 0.010(3) 0.021(3) 0.011(4)
C34A 0.098(5) 0.034(3) 0.026(3) 0.010(2) 0.003(3) 0.035(3)
C33A 0.046(4) 0.027(3) 0.026(2) 0.005(2) 0.004(3) 0.016(3)
C38A 0.035(3) 0.049(3) 0.059(4) -0.003(3) 0.020(3) -0.012(2)
C32B 0.044(3) 0.029(4) 0.024(4) 0.011(3) 0.012(3) 0.019(3)
C33B 0.042(4) 0.030(3) 0.024(3) 0.011(2) 0.001(2) -0.001(2)
C34B 0.065(4) 0.034(3) 0.032(3) 0.011(2) 0.011(3) -0.004(3)
C35B 0.093(5) 0.030(4) 0.029(3) 0.014(3) 0.015(3) 0.017(3)
C36B 0.091(5) 0.015(3) 0.027(3) 0.009(2) 0.013(3) 0.009(3)
C37B 0.051(4) 0.024(3) 0.021(2) 0.008(2) 0.008(3) 0.010(2)
C38B 0.057(3) 0.041(3) 0.035(3) 0.012(2) 0.013(3) 0.028(3)

loop_
_atom_type_symbol
_atom_type_description
_atom_type_scat_dispersion_real
_atom_type_scat_dispersion_imag
_atom_type_scat_source
C C 0.0033 0.0016 'International Tables Vol C Tables 4.2.6.8 and 6.1.1.4'
H H 0.0000 0.0000 'International Tables Vol C Tables 4.2.6.8 and 6.1.1.4'
N N 0.0061 0.0033 'International Tables Vol C Tables 4.2.6.8 and 6.1.1.4'
Cl Cl 0.1484 0.1585 'International Tables Vol C Tables 4.2.6.8 and 6.1.1.4'
Pd Pd -0.9988 1.0072 'International Tables Vol C Tables 4.2.6.8 and 6.1.1.4'

loop_
_geom_angle_atom_site_label_1
_geom_angle_atom_site_label_2
_geom_angle_atom_site_label_3
_geom_angle
_geom_angle_site_symmetry_1
_geom_angle_site_symmetry_3
_geom_angle_publ_flag
Cl1 Pd1 Cl1 180.0 . 2_565 ?
Cl1 Pd1 Cl2 90.74(3) . 2_565 ?
Cl1 Pd1 Cl2 89.26(3) 2_565 2_565 ?
Cl1 Pd1 Cl2 89.26(3) . . ?
Cl1 Pd1 Cl2 90.74(3) 2_565 . ?
Cl2 Pd1 Cl2 180.000(1) 2_565 . ?
C12 N1 C11 109.18(15) . . ?
C12 N1 C31 110.49(14) . . ?
C11 N1 C31 109.88(15) . . ?
C12 N1 C21 110.28(15) . . ?
C11 N1 C21 111.00(14) . . ?
C31 N1 C21 105.98(14) . . ?
N1 C11 H11A 109.5 . . ?
N1 C11 H11B 109.5 . . ?
H11A C11 H11B 109.5 . . ?
N1 C11 H11C 109.5 . . ?
H11A C11 H11C 109.5 . . ?
H11B C11 H11C 109.5 . . ?
N1 C12 H12A 109.5 . . ?
N1 C12 H12B 109.5 . . ?
H12A C12 H12B 109.5 . . ?
N1 C12 H12C 109.5 . . ?
H12A C12 H12C 109.5 . . ?
H12B C12 H12C 109.5 . . ?
C22 C21 N1 114.58(15) . . ?
C22 C21 H21A 108.6 . . ?
N1 C21 H21A 108.6 . . ?
C22 C21 H21B 108.6 . . ?
N1 C21 H21B 108.6 . . ?
H21A C21 H21B 107.6 . . ?
C27 C22 C23 119.23(19) . . ?
C27 C22 C21 122.22(17) . . ?
C23 C22 C21 118.43(19) . . ?
C27 C28 H28A 109.5 . . ?
C27 C28 H28B 109.5 . . ?
H28A C28 H28B 109.5 . . ?
C27 C28 H28C 109.5 . . ?
H28A C28 H28C 109.5 . . ?
H28B C28 H28C 109.5 . . ?
C24 C23 C22 121.2(2) . . ?
C24 C23 H23 119.4 . . ?
C22 C23 H23 119.4 . . ?
C25 C26 C27 121.9(2) . . ?
C25 C26 H26 119.1 . . ?
C27 C26 H26 119.1 . . ?
C26 C27 C22 118.1(2) . . ?
C26 C27 C28 118.8(2) . . ?
C22 C27 C28 122.98(19) . . ?
C24 C25 C26 119.7(2) . . ?
C24 C25 H25 120.1 . . ?
C26 C25 H25 120.1 . . ?
C25 C24 C23 119.7(2) . . ?
C25 C24 H24 120.1 . . ?
C23 C24 H24 120.1 . . ?
C32A C31 C32B 9.5(3) . . ?
C32A C31 N1 115.5(3) . . ?
C32B C31 N1 115.7(3) . . ?
C32A C31 H31A 108.4 . . ?
C32B C31 H31A 100.0 . . ?
N1 C31 H31A 108.4 . . ?
C32A C31 H31B 108.4 . . ?
C32B C31 H31B 116.0 . . ?
N1 C31 H31B 108.4 . . ?
H31A C31 H31B 107.5 . . ?
C37A C32A C33A 120.0 . . ?
C37A C32A C31 124.6(3) . . ?
C33A C32A C31 115.3(3) . . ?
C36A C37A C32A 120.0 . . ?
C36A C37A C38A 116.1(3) . . ?
C32A C37A C38A 123.7(3) . . ?
C37A C36A C35A 120.0 . . ?
C37A C36A H36A 120.0 . . ?
C35A C36A H36A 120.0 . . ?
C36A C35A C34A 120.0 . . ?
C36A C35A H35A 120.0 . . ?
C34A C35A H35A 120.0 . . ?
C33A C34A C35A 120.0 . . ?
C33A C34A H34A 120.0 . . ?
C35A C34A H34A 120.0 . . ?
C34A C33A C32A 120.0 . . ?
C34A C33A H33A 120.0 . . ?
C32A C33A H33A 120.0 . . ?
C33B C32B C37B 120.0 . . ?
C33B C32B C31 115.6(3) . . ?
C37B C32B C31 124.4(3) . . ?
C32B C33B C34B 120.0 . . ?
C32B C33B H33B 120.0 . . ?
C34B C33B H33B 120.0 . . ?
C35B C34B C33B 120.0 . . ?
C35B C34B H34B 120.0 . . ?
C33B C34B H34B 120.0 . . ?
C34B C35B C36B 120.0 . . ?
C34B C35B H35B 120.0 . . ?
C36B C35B H35B 120.0 . . ?
C37B C36B C35B 120.0 . . ?
C37B C36B H36B 120.0 . . ?
C35B C36B H36B 120.0 . . ?
C36B C37B C32B 120.0 . . ?
C36B C37B C38B 116.3(3) . . ?
C32B C37B C38B 123.5(3) . . ?
C37B C38B H38D 109.5 . . ?
C37B C38B H38E 109.5 . . ?
H38D C38B H38E 109.5 . . ?
C37B C38B H38F 109.5 . . ?
H38D C38B H38F 109.5 . . ?
H38E C38B H38F 109.5 . . ?

loop_
_geom_bond_atom_site_label_1
_geom_bond_atom_site_label_2
_geom_bond_distance
_geom_bond_site_symmetry_2
_geom_bond_publ_flag
Pd1 Cl1 2.3102(8) . ?
Pd1 Cl1 2.3102(8) 2_565 ?
Pd1 Cl2 2.3114(7) 2_565 ?
Pd1 Cl2 2.3114(7) . ?
N1 C12 1.488(2) . ?
N1 C11 1.498(2) . ?
N1 C31 1.535(3) . ?
N1 C21 1.538(2) . ?
C11 H11A 0.9800 . ?
C11 H11B 0.9800 . ?
C11 H11C 0.9800 . ?
C12 H12A 0.9800 . ?
C12 H12B 0.9800 . ?
C12 H12C 0.9800 . ?
C21 C22 1.507(3) . ?
C21 H21A 0.9900 . ?
C21 H21B 0.9900 . ?
C22 C27 1.400(3) . ?
C22 C23 1.401(3) . ?
C28 C27 1.510(3) . ?
C28 H28A 0.9800 . ?
C28 H28B 0.9800 . ?
C28 H28C 0.9800 . ?
C23 C24 1.380(3) . ?
C23 H23 0.9500 . ?
C26 C25 1.379(3) . ?
C26 C27 1.399(3) . ?
C26 H26 0.9500 . ?
C25 C24 1.377(4) . ?
C25 H25 0.9500 . ?
C24 H24 0.9500 . ?
C31 C32A 1.509(4) . ?
C31 C32B 1.519(4) . ?
C31 H31A 0.9900 . ?
C31 H31B 0.9900 . ?
C32A C37A 1.390(2) . ?
C32A C33A 1.390(2) . ?
C37A C36A 1.390(2) . ?
C37A C38A 1.519(7) . ?
C36A C35A 1.390(2) . ?
C36A H36A 0.9500 . ?
C35A C34A 1.390(2) . ?
C35A H35A 0.9500 . ?
C34A C33A 1.390(2) . ?
C34A H34A 0.9500 . ?
C33A H33A 0.9500 . ?
C38A H38A 0.9800 . ?
C38A H38B 0.9800 . ?
C38A H38C 0.9800 . ?
C32B C33B 1.397(2) . ?
C32B C37B 1.397(2) . ?
C33B C34B 1.397(2) . ?
C33B H33B 0.9500 . ?
C34B C35B 1.397(2) . ?
C34B H34B 0.9500 . ?
C35B C36B 1.397(2) . ?
C35B H35B 0.9500 . ?
C36B C37B 1.397(2) . ?
C36B H36B 0.9500 . ?
C37B C38B 1.484(7) . ?
C38B H38D 0.9800 . ?
C38B H38E 0.9800 . ?
C38B H38F 0.9800 . ?

loop_
_geom_torsion_atom_site_label_1
_geom_torsion_atom_site_label_2
_geom_torsion_atom_site_label_3
_geom_torsion_atom_site_label_4
_geom_torsion
_geom_torsion_site_symmetry_1
_geom_torsion_site_symmetry_2
_geom_torsion_site_symmetry_3
_geom_torsion_site_symmetry_4
_geom_torsion_publ_flag
C12 N1 C21 C22 -61.6(2) . . . . ?
C11 N1 C21 C22 59.5(2) . . . . ?
C31 N1 C21 C22 178.78(16) . . . . ?
N1 C21 C22 C27 100.2(2) . . . . ?
N1 C21 C22 C23 -83.7(2) . . . . ?
C27 C22 C23 C24 -2.7(3) . . . . ?
C21 C22 C23 C24 -178.84(18) . . . . ?
C25 C26 C27 C22 -1.0(3) . . . . ?
C25 C26 C27 C28 176.1(2) . . . . ?
C23 C22 C27 C26 2.9(3) . . . . ?
C21 C22 C27 C26 178.88(17) . . . . ?
C23 C22 C27 C28 -174.18(19) . . . . ?
C21 C22 C27 C28 1.8(3) . . . . ?
C27 C26 C25 C24 -1.1(3) . . . . ?
C26 C25 C24 C23 1.3(3) . . . . ?
C22 C23 C24 C25 0.5(3) . . . . ?
C12 N1 C31 C32A 54.3(3) . . . . ?
C11 N1 C31 C32A -66.3(3) . . . . ?
C21 N1 C31 C32A 173.7(2) . . . . ?
C12 N1 C31 C32B 64.8(3) . . . . ?
C11 N1 C31 C32B -55.8(3) . . . . ?
C21 N1 C31 C32B -175.8(2) . . . . ?
C32B C31 C32A C37A -2(3) . . . . ?
N1 C31 C32A C37A 91.7(4) . . . . ?
C32B C31 C32A C33A 174(3) . . . . ?
N1 C31 C32A C33A -92.1(3) . . . . ?
C33A C32A C37A C36A 0.0 . . . . ?
C31 C32A C37A C36A 176.0(5) . . . . ?
C33A C32A C37A C38A -175.5(5) . . . . ?
C31 C32A C37A C38A 0.6(5) . . . . ?
C32A C37A C36A C35A 0.0 . . . . ?
C38A C37A C36A C35A 175.8(4) . . . . ?
C37A C36A C35A C34A 0.0 . . . . ?
C36A C35A C34A C33A 0.0 . . . . ?
C35A C34A C33A C32A 0.0 . . . . ?
C37A C32A C33A C34A 0.0 . . . . ?
C31 C32A C33A C34A -176.4(5) . . . . ?
C32A C31 C32B C33B 180(3) . . . . ?
N1 C31 C32B C33B 89.1(3) . . . . ?
C32A C31 C32B C37B -2(3) . . . . ?
N1 C31 C32B C37B -92.5(4) . . . . ?
C37B C32B C33B C34B 0.0 . . . . ?
C31 C32B C33B C34B 178.4(5) . . . . ?
C32B C33B C34B C35B 0.0 . . . . ?
C33B C34B C35B C36B 0.0 . . . . ?
C34B C35B C36B C37B 0.0 . . . . ?
C35B C36B C37B C32B 0.0 . . . . ?
C35B C36B C37B C38B -175.7(4) . . . . ?
C33B C32B C37B C36B 0.0 . . . . ?
C31 C32B C37B C36B -178.3(5) . . . . ?
C33B C32B C37B C38B 175.4(5) . . . . ?
C31 C32B C37B C38B -2.9(5) . . . . ?
